data_7006523
loop_
_publ_author_name
'Beck, Johannes'
'Daniels, J\"org'
'Roloff, Albrecht'
'Wagner, Norbert'

_publ_section_title
;
 Isomers among the carbon sulfides C4S6--synthesis and crystal
 structures of alpha,alpha-C4S6, alpha,beta-C4S6, and of a second
 polymorph of the diiodine adduct alpha,beta-C4S6.I2.
;
_journal_issue 9
_journal_name_full 'Dalton transactions (Cambridge, England : 2003)'
_journal_page_first 1174
_journal_page_last 1180
_journal_paper_doi 10.1039/b511746a
_journal_year 2006
_chemical_formula_moiety C4S6
_chemical_formula_sum 'C4 S6'
_chemical_formula_weight 240.40
_chemical_melting_point 280
_chemical_name_common 1,3-dithiolo-(4,5-d)-1,3-dithol-2,5-dithione
_chemical_name_systematic
;
1,3-dithiolo-(4,5-d)-1,3-dithol-2,5-dithione
;
_space_group_IT_number 14
_symmetry_cell_setting monoclinic
_symmetry_space_group_name_Hall '-P 2yn'
_symmetry_space_group_name_H-M 'P 1 21/n 1'
_atom_sites_solution_hydrogens geom
_atom_sites_solution_primary direct
_atom_sites_solution_secondary difmap
_audit_creation_method SHELXL-97
_cell_angle_alpha 90.00
_cell_angle_beta 102.546(2)
_cell_angle_gamma 90.00
_cell_formula_units_Z 4
_cell_length_a 5.8050(2)
_cell_length_b 6.6377(3)
_cell_length_c 10.4310(5)
_cell_measurement_temperature 293(2)
_cell_volume 392.33(3)
_computing_cell_refinement 'HKL Scalepack (Otwinowski & Minor 1997)'
_computing_data_collection 'Collect (Nonius BV, 1997-2000)'
_computing_data_reduction 'HKL Denzo and Scalepack(Otwinowski & Minor 1997)'
_computing_structure_refinement 'SHELXL-97 (Sheldrick, 1997)'
_computing_structure_solution 'SHELXS-97 (Sheldrick, 1997)'
_diffrn_ambient_temperature 293(2)
_diffrn_measured_fraction_theta_full 0.992
_diffrn_measured_fraction_theta_max 0.992
_diffrn_measurement_device_type 'Nonius Bruker kappa CCD'
_diffrn_measurement_method CCD
_diffrn_radiation_monochromator graphite
_diffrn_radiation_source 'fine-focus sealed tube'
_diffrn_radiation_type MoK\a
_diffrn_radiation_wavelength 0.71073
_diffrn_reflns_av_R_equivalents 0.0379
_diffrn_reflns_av_sigmaI/netI 0.0163
_diffrn_reflns_limit_h_max 7
_diffrn_reflns_limit_h_min -7
_diffrn_reflns_limit_k_max 8
_diffrn_reflns_limit_k_min -8
_diffrn_reflns_limit_l_max 13
_diffrn_reflns_limit_l_min -13
_diffrn_reflns_number 10403
_diffrn_reflns_theta_full 27.53
_diffrn_reflns_theta_max 27.53
_diffrn_reflns_theta_min 3.72
_exptl_absorpt_coefficient_mu 1.651
_exptl_absorpt_correction_type none
_exptl_crystal_colour light-brown
_exptl_crystal_density_diffrn 2.035
_exptl_crystal_density_method 'not measured'
_exptl_crystal_description irregular
_exptl_crystal_F_000 240
_exptl_crystal_size_max 0.1
_exptl_crystal_size_mid 0.22
_exptl_crystal_size_min 0.34
_refine_diff_density_max 0.412
_refine_diff_density_min -0.276
_refine_diff_density_rms 0.057
_refine_ls_extinction_method none
_refine_ls_goodness_of_fit_ref 1.062
_refine_ls_hydrogen_treatment mixed
_refine_ls_matrix_type full
_refine_ls_number_parameters 46
_refine_ls_number_reflns 895
_refine_ls_number_restraints 0
_refine_ls_restrained_S_all 1.062
_refine_ls_R_factor_all 0.0282
_refine_ls_R_factor_gt 0.0245
_refine_ls_shift/su_max 0.000
_refine_ls_shift/su_mean 0.000
_refine_ls_structure_factor_coef Fsqd
_refine_ls_weighting_details 'calc w=1/[\s^2^(Fo^2^)+(0.0297P)^2^+0.2442P] where P=(Fo^2^+2Fc^2^)/3'
_refine_ls_weighting_scheme calc
_refine_ls_wR_factor_gt 0.0612
_refine_ls_wR_factor_ref 0.0633
_reflns_number_gt 807
_reflns_number_total 895
_reflns_threshold_expression >2sigma(I)
_cod_data_source_file b511746a.txt
_cod_data_source_block a,a-C4S6
_cod_original_sg_symbol_H-M P21/n
_cod_original_formula_sum C4S6
_cod_database_code 7006523

loop_
_symmetry_equiv_pos_as_xyz
'x, y, z'
'-x+1/2, y+1/2, -z+1/2'
'-x, -y, -z'
'x-1/2, -y-1/2, z-1/2'

loop_
_atom_site_label
_atom_site_type_symbol
_atom_site_fract_x
_atom_site_fract_y
_atom_site_fract_z
_atom_site_U_iso_or_equiv
_atom_site_adp_type
_atom_site_occupancy
_atom_site_symmetry_multiplicity
_atom_site_calc_flag
_atom_site_refinement_flags
_atom_site_disorder_assembly
_atom_site_disorder_group
S1 S 0.19514(8) -0.18527(7) -0.02019(5) 0.03485(15) Uani 1 1 d . . .
S2 S 0.66919(8) -0.20625(8) 0.14632(5) 0.03634(15) Uani 1 1 d . . .
S3 S 0.31473(9) -0.51273(8) 0.17749(5) 0.04509(17) Uani 1 1 d . . .
C1 C 0.3901(3) 0.0048(3) -0.03849(17) 0.0315(4) Uani 1 1 d . . .
C2 C 0.3901(3) -0.3117(3) 0.10390(17) 0.0317(4) Uani 1 1 d . . .

loop_
_atom_site_aniso_label
_atom_site_aniso_U_11
_atom_site_aniso_U_22
_atom_site_aniso_U_33
_atom_site_aniso_U_23
_atom_site_aniso_U_13
_atom_site_aniso_U_12
S1 0.0294(2) 0.0369(3) 0.0365(3) 0.00373(18) 0.00327(19) -0.00655(17)
S2 0.0310(3) 0.0384(3) 0.0366(3) 0.00973(19) 0.00098(19) -0.00308(18)
S3 0.0448(3) 0.0393(3) 0.0507(3) 0.0123(2) 0.0092(2) -0.0069(2)
C1 0.0308(8) 0.0320(9) 0.0314(8) 0.0015(7) 0.0056(7) -0.0038(7)
C2 0.0333(9) 0.0321(9) 0.0304(8) -0.0007(7) 0.0084(7) -0.0012(7)

loop_
_atom_type_symbol
_atom_type_description
_atom_type_scat_dispersion_real
_atom_type_scat_dispersion_imag
_atom_type_scat_source
C C 0.0033 0.0016 'International Tables Vol C Tables 4.2.6.8 and 6.1.1.4'
S S 0.1246 0.1234 'International Tables Vol C Tables 4.2.6.8 and 6.1.1.4'

loop_
_geom_angle_atom_site_label_1
_geom_angle_atom_site_label_2
_geom_angle_atom_site_label_3
_geom_angle
_geom_angle_site_symmetry_1
_geom_angle_site_symmetry_3
_geom_angle_publ_flag
C1 S1 C2 95.65(9) . . ?
C2 S2 C1 95.92(9) . 3_655 ?
C1 C1 S1 117.02(19) 3_655 . ?
C1 C1 S2 116.76(19) 3_655 3_655 ?
S1 C1 S2 126.22(11) . 3_655 ?
S3 C2 S2 122.50(11) . . ?
S3 C2 S1 122.88(11) . . ?
S2 C2 S1 114.61(10) . . ?

loop_
_geom_bond_atom_site_label_1
_geom_bond_atom_site_label_2
_geom_bond_distance
_geom_bond_site_symmetry_2
_geom_bond_publ_flag
S1 C1 1.7329(18) . ?
S1 C2 1.7389(18) . ?
S2 C2 1.7321(18) . ?
S2 C1 1.7330(19) 3_655 ?
S3 C2 1.6452(18) . ?
C1 C1 1.353(4) 3_655 ?
C1 S2 1.7330(19) 3_655 ?
